data_7014096
loop_
_publ_author_name
'Mihalcik, David J.'
'White, Jennifer L.'
'Tanski, Joseph M.'
'Zakharov, Lev N.'
'Yap, Glenn P. A.'
'Incarvito, Christopher D.'
'Rheingold, Arnold L.'
'Rabinovich, Daniel'

_publ_section_title
;
 Cobalt tris(mercaptoimidazolyl)borate complexes: synthetic studies and
 the structure of the first cobaltaboratrane.
;
_journal_issue 10
_journal_name_full 'Dalton transactions (Cambridge, England : 2003)'
_journal_page_first 1626
_journal_page_last 1634
_journal_paper_doi 10.1039/b401056f
_journal_year 2004
_chemical_formula_sum 'C39 H51 B Co F9 N6.5 P2.5 S3'
_chemical_formula_weight 1025.21
_chemical_name_systematic
;
?
;
_space_group_IT_number 163
_symmetry_cell_setting trigonal
_symmetry_space_group_name_Hall '-P 3 2c'
_symmetry_space_group_name_H-M 'P -3 1 c'
_atom_sites_solution_hydrogens geom
_atom_sites_solution_primary direct
_atom_sites_solution_secondary difmap
_audit_creation_method SHELXL-97
_cell_angle_alpha 90.00
_cell_angle_beta 90.00
_cell_angle_gamma 120.00
_cell_formula_units_Z 4
_cell_length_a 11.460(2)
_cell_length_b 11.460(2)
_cell_length_c 44.773(9)
_cell_measurement_reflns_used 862
_cell_measurement_temperature 150(2)
_cell_measurement_theta_max 18.92
_cell_measurement_theta_min 2.24
_cell_volume 5092.3(16)
_computing_cell_refinement 'SMART, Bruker (2000)'
_computing_data_collection 'SMART, Bruker (2000)'
_computing_data_reduction 'XPREP, Bruker (2000)'
_computing_molecular_graphics 'SHELXTL, Bruker (2000)'
_computing_publication_material 'SHELXTL, Bruker (2000)'
_computing_structure_refinement 'SHELXL-97 (Sheldrick, 1997)'
_computing_structure_solution 'SHELXS-97 (Sheldrick, 1990)'
_diffrn_ambient_temperature 150(2)
_diffrn_measured_fraction_theta_full 0.999
_diffrn_measured_fraction_theta_max 0.999
_diffrn_measurement_device_type 'CCD area detector'
_diffrn_measurement_method 'phi and omega scans'
_diffrn_radiation_monochromator graphite
_diffrn_radiation_source 'fine-focus sealed tube'
_diffrn_radiation_type MoK\a
_diffrn_radiation_wavelength 0.71073
_diffrn_reflns_av_R_equivalents 0.0538
_diffrn_reflns_av_sigmaI/netI 0.0358
_diffrn_reflns_limit_h_max 8
_diffrn_reflns_limit_h_min -11
_diffrn_reflns_limit_k_max 10
_diffrn_reflns_limit_k_min -11
_diffrn_reflns_limit_l_max 43
_diffrn_reflns_limit_l_min -42
_diffrn_reflns_number 14167
_diffrn_reflns_theta_full 20.00
_diffrn_reflns_theta_max 20.00
_diffrn_reflns_theta_min 1.82
_diffrn_standards_decay_% <1
_exptl_absorpt_coefficient_mu 0.606
_exptl_absorpt_correction_T_max 0.9880
_exptl_absorpt_correction_T_min 0.9200
_exptl_absorpt_correction_type multi-scan
_exptl_absorpt_process_details 'SADABS, Bruker (2000)'
_exptl_crystal_colour green
_exptl_crystal_density_diffrn 1.337
_exptl_crystal_density_method 'not measured'
_exptl_crystal_description plate
_exptl_crystal_F_000 2116
_exptl_crystal_size_max 0.14
_exptl_crystal_size_mid 0.10
_exptl_crystal_size_min 0.02
_refine_diff_density_max 0.533
_refine_diff_density_min -0.454
_refine_diff_density_rms 0.113
_refine_ls_extinction_method none
_refine_ls_goodness_of_fit_ref 1.078
_refine_ls_hydrogen_treatment constr
_refine_ls_matrix_type full
_refine_ls_number_parameters 155
_refine_ls_number_reflns 1597
_refine_ls_number_restraints 0
_refine_ls_restrained_S_all 1.078
_refine_ls_R_factor_all 0.1071
_refine_ls_R_factor_gt 0.0992
_refine_ls_shift/su_max 0.001
_refine_ls_shift/su_mean 0.000
_refine_ls_structure_factor_coef Fsqd
_refine_ls_weighting_details 'calc w=1/[\s^2^(Fo^2^)+(0.1253P)^2^+79.7191P] where P=(Fo^2^+2Fc^2^)/3'
_refine_ls_weighting_scheme calc
_refine_ls_wR_factor_gt 0.2691
_refine_ls_wR_factor_ref 0.2735
_reflns_number_gt 1377
_reflns_number_total 1597
_reflns_threshold_expression >2sigma(I)
_cod_data_source_file b401056f.txt
_cod_data_source_block danr005
_cod_depositor_comments
;
The following automatic conversions were performed:
'_symmetry_cell_setting' value 'Trigonal' changed to 'trigonal' according
to '/home/saulius/struct/CIF-dictionaries/cif_core.dic' dictionary named
'cif_core.dic' version 2.4.1 from
2010-06-29.

'_exptl_absorpt_correction_type' value 'Multi-scan' changed
to 'multi-scan' according to
'/home/saulius/struct/CIF-dictionaries/cif_core.dic' dictionary named
'cif_core.dic' version 2.4.1 from 2010-06-29.

Automatic conversion script
Id: cif_fix_enum 1527 2010-12-29 10:47:43Z saulius 
;
_cod_original_cell_volume 5092.2(16)
_cod_original_sg_symbol_H-M P-31c
_cod_original_formula_sum 'C39 H51 B Co F9 N6.50 P2.50 S3'
_cod_database_code 7014096

loop_
_symmetry_equiv_pos_as_xyz
'x, y, z'
'-y, x-y, z'
'-x+y, -x, z'
'-y, -x, -z+1/2'
'-x+y, y, -z+1/2'
'x, x-y, -z+1/2'
'-x, -y, -z'
'y, -x+y, -z'
'x-y, x, -z'
'y, x, z-1/2'
'x-y, -y, z-1/2'
'-x, -x+y, z-1/2'

loop_
_atom_site_label
_atom_site_type_symbol
_atom_site_fract_x
_atom_site_fract_y
_atom_site_fract_z
_atom_site_U_iso_or_equiv
_atom_site_adp_type
_atom_site_occupancy
_atom_site_symmetry_multiplicity
_atom_site_calc_flag
_atom_site_refinement_flags
_atom_site_disorder_assembly
_atom_site_disorder_group
Co Co 1.0000 1.0000 0.11964(5) 0.0194(9) Uani 1 3 d S . .
B1 B 1.0000 1.0000 0.1959(6) 0.031(6) Uani 1 3 d S . .
H10A H 1.0000 1.0000 0.2182 0.037 Uiso 1 3 calc SR . .
S1 S 0.7848(3) 0.9130(3) 0.13572(6) 0.0263(9) Uani 1 1 d . . .
P1 P 1.0000 1.0000 0.06767(11) 0.0252(14) Uani 1 3 d S . .
N1 N 0.7091(9) 0.6787(9) 0.1670(2) 0.033(3) Uani 1 1 d . . .
N2 N 0.8818(10) 0.8596(9) 0.1868(2) 0.035(3) Uani 1 1 d . . .
C1 C 0.8138(14) 0.7781(14) 0.0331(3) 0.056(4) Uani 1 1 d . . .
H1A H 0.7767 0.8326 0.0274 0.067 Uiso 1 1 calc R . .
C2 C 0.7593(15) 0.6490(17) 0.0227(4) 0.075(5) Uani 1 1 d . . .
H2A H 0.6855 0.6134 0.0092 0.091 Uiso 1 1 calc R . .
C3 C 0.8144(15) 0.5709(14) 0.0322(3) 0.055(4) Uani 1 1 d . . .
H3A H 0.7764 0.4812 0.0250 0.066 Uiso 1 1 calc R . .
C4 C 0.9211(16) 0.6185(13) 0.0515(3) 0.054(4) Uani 1 1 d . . .
H4A H 0.9561 0.5629 0.0577 0.065 Uiso 1 1 calc R . .
C5 C 0.9755(15) 0.7466(15) 0.0615(3) 0.053(4) Uani 1 1 d . . .
H5A H 1.0494 0.7808 0.0750 0.064 Uiso 1 1 calc R . .
C6 C 0.9253(10) 0.8292(10) 0.0526(2) 0.027(3) Uani 1 1 d . . .
C7 C 0.7510(14) 0.6414(13) 0.1924(3) 0.041(3) Uani 1 1 d . . .
H7A H 0.7111 0.5526 0.2002 0.050 Uiso 1 1 calc R . .
C8 C 0.8554(12) 0.7489(12) 0.2042(2) 0.029(3) Uani 1 1 d . . .
H8A H 0.9038 0.7500 0.2215 0.035 Uiso 1 1 calc R . .
C9 C 0.7920(10) 0.8163(11) 0.1640(2) 0.023(3) Uani 1 1 d . . .
C10 C 0.6008(11) 0.5833(12) 0.1462(3) 0.051(4) Uani 1 1 d . . .
C11 C 0.6612(16) 0.5839(14) 0.1165(3) 0.063(4) Uani 1 1 d . . .
H11A H 0.7266 0.5532 0.1190 0.094 Uiso 1 1 calc R . .
H11B H 0.7067 0.6755 0.1084 0.094 Uiso 1 1 calc R . .
H11C H 0.5898 0.5234 0.1028 0.094 Uiso 1 1 calc R . .
C12 C 0.4954(12) 0.6336(13) 0.1440(4) 0.056(4) Uani 1 1 d . . .
H12A H 0.4217 0.5740 0.1307 0.084 Uiso 1 1 calc R . .
H12B H 0.5399 0.7257 0.1361 0.084 Uiso 1 1 calc R . .
H12C H 0.4591 0.6322 0.1639 0.084 Uiso 1 1 calc R . .
C13 C 0.5304(13) 0.4449(11) 0.1596(4) 0.062(4) Uani 1 1 d . . .
H13A H 0.5938 0.4113 0.1612 0.094 Uiso 1 1 calc R . .
H13B H 0.4547 0.3844 0.1468 0.094 Uiso 1 1 calc R . .
H13C H 0.4967 0.4484 0.1795 0.094 Uiso 1 1 calc R . .

loop_
_atom_site_aniso_label
_atom_site_aniso_U_11
_atom_site_aniso_U_22
_atom_site_aniso_U_33
_atom_site_aniso_U_23
_atom_site_aniso_U_13
_atom_site_aniso_U_12
Co 0.0173(11) 0.0173(11) 0.0236(15) 0.000 0.000 0.0087(5)
B1 0.027(9) 0.027(9) 0.039(14) 0.000 0.000 0.013(4)
S1 0.0189(16) 0.0257(18) 0.0330(18) 0.0036(13) 0.0019(13) 0.0101(14)
P1 0.0231(19) 0.0231(19) 0.029(3) 0.000 0.000 0.0116(10)
N1 0.024(6) 0.017(6) 0.064(7) 0.008(5) 0.007(5) 0.014(5)
N2 0.049(7) 0.025(6) 0.036(6) 0.001(5) 0.007(6) 0.023(5)
C1 0.047(9) 0.044(10) 0.077(10) -0.016(8) -0.008(8) 0.023(8)
C2 0.048(10) 0.067(13) 0.090(12) -0.013(10) -0.027(9) 0.012(10)
C3 0.060(10) 0.033(9) 0.067(10) -0.012(8) -0.006(9) 0.020(8)
C4 0.090(12) 0.025(9) 0.056(9) 0.001(7) 0.014(9) 0.036(8)
C5 0.074(10) 0.061(11) 0.047(8) -0.005(8) -0.008(7) 0.051(10)
C6 0.008(6) 0.020(7) 0.034(7) 0.004(5) -0.003(5) -0.008(5)
C7 0.056(9) 0.026(8) 0.052(8) 0.009(7) 0.007(7) 0.028(8)
C8 0.030(7) 0.030(8) 0.032(7) 0.014(6) 0.013(6) 0.018(7)
C9 0.019(6) 0.032(8) 0.032(7) 0.003(6) 0.009(6) 0.023(6)
C10 0.010(7) 0.028(8) 0.101(12) 0.011(8) -0.015(7) 0.000(6)
C11 0.067(10) 0.046(9) 0.068(10) -0.012(8) 0.001(9) 0.023(8)
C12 0.019(7) 0.036(8) 0.115(12) 0.012(8) -0.013(7) 0.015(6)
C13 0.043(9) 0.011(7) 0.126(14) 0.015(8) 0.000(9) 0.009(7)

loop_
_atom_type_symbol
_atom_type_description
_atom_type_scat_dispersion_real
_atom_type_scat_dispersion_imag
_atom_type_scat_source
C C 0.0033 0.0016 'International Tables Vol C Tables 4.2.6.8 and 6.1.1.4'
H H 0.0000 0.0000 'International Tables Vol C Tables 4.2.6.8 and 6.1.1.4'
B B 0.0013 0.0007 'International Tables Vol C Tables 4.2.6.8 and 6.1.1.4'
N N 0.0061 0.0033 'International Tables Vol C Tables 4.2.6.8 and 6.1.1.4'
F F 0.0171 0.0103 'International Tables Vol C Tables 4.2.6.8 and 6.1.1.4'
P P 0.1023 0.0942 'International Tables Vol C Tables 4.2.6.8 and 6.1.1.4'
S S 0.1246 0.1234 'International Tables Vol C Tables 4.2.6.8 and 6.1.1.4'
Co Co 0.3494 0.9721 'International Tables Vol C Tables 4.2.6.8 and 6.1.1.4'

loop_
_geom_angle_atom_site_label_1
_geom_angle_atom_site_label_2
_geom_angle_atom_site_label_3
_geom_angle
_geom_angle_site_symmetry_1
_geom_angle_site_symmetry_3
_geom_angle_publ_flag
S1 Co S1 110.41(8) 3_675 2_765 ?
S1 Co S1 110.41(8) 3_675 . ?
S1 Co S1 110.41(8) 2_765 . ?
S1 Co P1 108.52(9) 3_675 . ?
S1 Co P1 108.52(9) 2_765 . ?
S1 Co P1 108.52(9) . . ?
N2 B1 N2 113.3(8) 2_765 . ?
N2 B1 N2 113.3(8) 2_765 3_675 ?
N2 B1 N2 113.3(8) . 3_675 ?
C9 S1 Co 97.2(4) . . ?
C6 P1 C6 107.2(4) 2_765 . ?
C6 P1 C6 107.2(4) 2_765 3_675 ?
C6 P1 C6 107.2(4) . 3_675 ?
C6 P1 Co 111.7(4) 2_765 . ?
C6 P1 Co 111.7(4) . . ?
C6 P1 Co 111.7(4) 3_675 . ?
C9 N1 C7 106.6(10) . . ?
C9 N1 C10 128.2(10) . . ?
C7 N1 C10 125.0(10) . . ?
C9 N2 C8 108.0(9) . . ?
C9 N2 B1 133.4(11) . . ?
C8 N2 B1 118.6(11) . . ?
C2 C1 C6 119.3(13) . . ?
C1 C2 C3 118.7(14) . . ?
C4 C3 C2 122.5(13) . . ?
C5 C4 C3 118.6(13) . . ?
C4 C5 C6 121.3(13) . . ?
C5 C6 C1 119.6(11) . . ?
C5 C6 P1 119.4(9) . . ?
C1 C6 P1 121.0(9) . . ?
C8 C7 N1 109.4(10) . . ?
C7 C8 N2 108.1(10) . . ?
N2 C9 N1 107.9(9) . . ?
N2 C9 S1 126.4(9) . . ?
N1 C9 S1 125.7(9) . . ?
C11 C10 N1 109.6(10) . . ?
C11 C10 C13 111.2(12) . . ?
N1 C10 C13 109.7(11) . . ?
C11 C10 C12 112.3(12) . . ?
N1 C10 C12 106.1(11) . . ?
C13 C10 C12 107.8(10) . . ?

loop_
_geom_bond_atom_site_label_1
_geom_bond_atom_site_label_2
_geom_bond_distance
_geom_bond_site_symmetry_2
_geom_bond_publ_flag
Co S1 2.266(3) 3_675 ?
Co S1 2.266(3) 2_765 ?
Co S1 2.266(3) . ?
Co P1 2.327(5) . ?
B1 N2 1.552(12) 2_765 ?
B1 N2 1.552(12) . ?
B1 N2 1.552(12) 3_675 ?
S1 C9 1.711(11) . ?
P1 C6 1.829(11) 2_765 ?
P1 C6 1.829(11) . ?
P1 C6 1.829(11) 3_675 ?
N1 C9 1.382(14) . ?
N1 C7 1.383(14) . ?
N1 C10 1.498(15) . ?
N2 C9 1.355(14) . ?
N2 C8 1.387(14) . ?
C1 C2 1.37(2) . ?
C1 C6 1.409(17) . ?
C2 C3 1.39(2) . ?
C3 C4 1.368(19) . ?
C4 C5 1.353(18) . ?
C5 C6 1.390(17) . ?
C7 C8 1.323(16) . ?
C10 C11 1.498(19) . ?
C10 C13 1.498(17) . ?
C10 C12 1.580(17) . ?

loop_
_geom_torsion_atom_site_label_1
_geom_torsion_atom_site_label_2
_geom_torsion_atom_site_label_3
_geom_torsion_atom_site_label_4
_geom_torsion
_geom_torsion_site_symmetry_1
_geom_torsion_site_symmetry_2
_geom_torsion_site_symmetry_3
_geom_torsion_site_symmetry_4
_geom_torsion_publ_flag
S1 Co S1 C9 -103.1(4) 3_675 . . . ?
S1 Co S1 C9 19.2(4) 2_765 . . . ?
P1 Co S1 C9 138.1(4) . . . . ?
S1 Co P1 C6 49.5(4) 3_675 . . 2_765 ?
S1 Co P1 C6 -70.5(4) 2_765 . . 2_765 ?
S1 Co P1 C6 169.5(4) . . . 2_765 ?
S1 Co P1 C6 169.5(4) 3_675 . . . ?
S1 Co P1 C6 49.5(4) 2_765 . . . ?
S1 Co P1 C6 -70.5(4) . . . . ?
S1 Co P1 C6 -70.5(4) 3_675 . . 3_675 ?
S1 Co P1 C6 169.5(4) 2_765 . . 3_675 ?
S1 Co P1 C6 49.5(4) . . . 3_675 ?
N2 B1 N2 C9 -100.8(11) 2_765 . . . ?
N2 B1 N2 C9 30(2) 3_675 . . . ?
N2 B1 N2 C8 78.7(19) 2_765 . . . ?
N2 B1 N2 C8 -150.3(12) 3_675 . . . ?
C6 C1 C2 C3 1(2) . . . . ?
C1 C2 C3 C4 0(2) . . . . ?
C2 C3 C4 C5 0(2) . . . . ?
C3 C4 C5 C6 0(2) . . . . ?
C4 C5 C6 C1 1.4(19) . . . . ?
C4 C5 C6 P1 178.3(10) . . . . ?
C2 C1 C6 C5 -2(2) . . . . ?
C2 C1 C6 P1 -179.0(11) . . . . ?
C6 P1 C6 C5 68.2(13) 2_765 . . . ?
C6 P1 C6 C5 -177.1(9) 3_675 . . . ?
Co P1 C6 C5 -54.5(10) . . . . ?
C6 P1 C6 C1 -115.0(7) 2_765 . . . ?
C6 P1 C6 C1 -0.2(12) 3_675 . . . ?
Co P1 C6 C1 122.4(9) . . . . ?
C9 N1 C7 C8 -1.2(12) . . . . ?
C10 N1 C7 C8 174.8(10) . . . . ?
N1 C7 C8 N2 1.2(13) . . . . ?
C9 N2 C8 C7 -0.8(12) . . . . ?
B1 N2 C8 C7 179.6(10) . . . . ?
C8 N2 C9 N1 0.0(11) . . . . ?
B1 N2 C9 N1 179.6(11) . . . . ?
C8 N2 C9 S1 -178.1(7) . . . . ?
B1 N2 C9 S1 1.5(17) . . . . ?
C7 N1 C9 N2 0.7(11) . . . . ?
C10 N1 C9 N2 -175.2(10) . . . . ?
C7 N1 C9 S1 178.8(8) . . . . ?
C10 N1 C9 S1 3.0(15) . . . . ?
Co S1 C9 N2 55.1(9) . . . . ?
Co S1 C9 N1 -122.7(8) . . . . ?
C9 N1 C10 C11 61.6(14) . . . . ?
C7 N1 C10 C11 -113.5(12) . . . . ?
C9 N1 C10 C13 -176.1(10) . . . . ?
C7 N1 C10 C13 8.8(16) . . . . ?
C9 N1 C10 C12 -59.9(15) . . . . ?
C7 N1 C10 C12 125.0(11) . . . . ?
